data_4106374
loop_
_publ_author_name
'Jes\'us M. Fern\'andez-Hern\'andez'
'Cheng-Han Yang'
'Juan I. Beltr\'an'
'Vincent Lemaur'
'Federico Polo'
'Roland Fr\"ohlich'
'J\^er\^ome Cornil'
'Luisa De Cola'

_publ_section_title
;
 Control of the Mutual Arrangement of Cyclometalated Ligands in Cationic
 Iridium(III) Complexes. Synthesis, Spectroscopy, and Electroluminescence
 of the Different Isomers
;
_journal_name_full 'Journal of the American Chemical Society'
_journal_page_first 10543
_journal_page_last 10558
_journal_paper_doi 10.1021/ja201691b
_journal_volume 133
_journal_year 2011
_chemical_formula_sum 'C34 H28 Cl F4 Ir N7 O0.5'
_chemical_formula_weight 846.28
_chemical_name_systematic
; 
 ? 
;
_space_group_IT_number 14
_symmetry_cell_setting monoclinic
_symmetry_space_group_name_Hall '-P 2yn'
_symmetry_space_group_name_H-M 'P 1 21/n 1'
_atom_sites_solution_hydrogens geom
_atom_sites_solution_primary direct
_atom_sites_solution_secondary difmap
_audit_creation_method SHELXL-97
_cell_angle_alpha 90.00
_cell_angle_beta 91.780(1)
_cell_angle_gamma 90.00
_cell_formula_units_Z 8
_cell_length_a 13.0906(3)
_cell_length_b 25.0294(5)
_cell_length_c 19.5896(5)
_cell_measurement_reflns_used 13893
_cell_measurement_temperature 223(2)
_cell_measurement_theta_max 27.48
_cell_measurement_theta_min 0.41
_cell_volume 6415.4(3)
_computing_cell_refinement 'Collect (Nonius B.V., 1998)'
_computing_data_collection 'Collect (Nonius B.V., 1998)'
_computing_data_reduction 'Denzo-SMN (Otwinowski & Minor, 1997)'
_computing_publication_material 'SHELXL-97 (Sheldrick, 1997)'
_computing_structure_refinement 'SHELXL-97 (Sheldrick, 1997)'
_computing_structure_solution 'SHELXS-97 (Sheldrick, 1990)'
_diffrn_ambient_temperature 223(2)
_diffrn_measured_fraction_theta_full 0.985
_diffrn_measured_fraction_theta_max 0.985
_diffrn_measurement_device_type 'Nonius KappaCCD APEXII'
_diffrn_measurement_method '\w and \f scans'
_diffrn_radiation_monochromator 'Montel mirror'
_diffrn_radiation_source 'rotating anode Nonius FR591'
_diffrn_radiation_type MoK\a
_diffrn_radiation_wavelength 0.71073
_diffrn_reflns_av_R_equivalents 0.062
_diffrn_reflns_av_sigmaI/netI 0.0619
_diffrn_reflns_limit_h_max 14
_diffrn_reflns_limit_h_min -14
_diffrn_reflns_limit_k_max 26
_diffrn_reflns_limit_k_min -26
_diffrn_reflns_limit_l_max 21
_diffrn_reflns_limit_l_min -21
_diffrn_reflns_number 45108
_diffrn_reflns_theta_full 22.50
_diffrn_reflns_theta_max 22.50
_diffrn_reflns_theta_min 1.76
_exptl_absorpt_coefficient_mu 4.308
_exptl_absorpt_correction_T_max 0.7244
_exptl_absorpt_correction_T_min 0.5643
_exptl_absorpt_correction_type multi-scan
_exptl_absorpt_process_details 'Denzo (Otwinowski, Borek, Majewski & Minor, 2003)'
_exptl_crystal_colour colourless
_exptl_crystal_density_diffrn 1.752
_exptl_crystal_description block
_exptl_crystal_F_000 3320
_exptl_crystal_size_max 0.15
_exptl_crystal_size_mid 0.10
_exptl_crystal_size_min 0.08
_refine_diff_density_max 4.685
_refine_diff_density_min -2.169
_refine_diff_density_rms 0.227
_refine_ls_extinction_method none
_refine_ls_goodness_of_fit_ref 1.215
_refine_ls_hydrogen_treatment constr
_refine_ls_matrix_type full
_refine_ls_number_parameters 860
_refine_ls_number_reflns 8250
_refine_ls_number_restraints 408
_refine_ls_restrained_S_all 1.191
_refine_ls_R_factor_all 0.1161
_refine_ls_R_factor_gt 0.0990
_refine_ls_shift/su_max 0.000
_refine_ls_shift/su_mean 0.000
_refine_ls_structure_factor_coef Fsqd
_refine_ls_weighting_details 'calc w=1/[\s^2^(Fo^2^)+(0.0913P)^2^+199.5546P] where P=(Fo^2^+2Fc^2^)/3'
_refine_ls_weighting_scheme calc
_refine_ls_wR_factor_gt 0.2538
_refine_ls_wR_factor_ref 0.2662
_reflns_number_gt 6754
_reflns_number_total 8250
_reflns_threshold_expression >2sigma(I)
_cod_data_source_file ja201691b_si_005.cif
_cod_data_source_block fro5200
_cod_original_formula_sum 'C34 H28 Cl F4 Ir N7 O0.50'
_cod_database_code 4106374

loop_
_symmetry_equiv_pos_as_xyz
'x, y, z'
'-x+1/2, y+1/2, -z+1/2'
'-x, -y, -z'
'x-1/2, -y-1/2, z-1/2'

loop_
_atom_site_label
_atom_site_type_symbol
_atom_site_fract_x
_atom_site_fract_y
_atom_site_fract_z
_atom_site_U_iso_or_equiv
_atom_site_adp_type
_atom_site_occupancy
_atom_site_symmetry_multiplicity
_atom_site_calc_flag
_atom_site_refinement_flags
Ir1A Ir 0.78336(6) 0.12439(3) 0.51412(4) 0.0429(3) Uani 1 1 d .
Cl1A Cl 0.7000(5) 0.1394(2) 0.4070(3) 0.0594(14) Uani 1 1 d .
N11A N 0.8473(13) 0.1160(5) 0.6105(8) 0.042(4) Uani 1 1 d .
N12A N 0.9356(15) 0.1034(7) 0.6310(10) 0.059(5) Uani 1 1 d .
N13A N 0.9340(15) 0.1055(7) 0.7013(9) 0.058(5) Uani 1 1 d .
C14A C 0.8432(18) 0.1199(9) 0.7201(12) 0.059(6) Uani 1 1 d U
H14A H 0.8232 0.1238 0.7655 0.071 Uiso 1 1 calc R
C15A C 0.7807(15) 0.1285(8) 0.6625(10) 0.046(5) Uani 1 1 d U
C16A C 0.6767(14) 0.1440(7) 0.6396(10) 0.041(5) Uani 1 1 d U
C17A C 0.6611(13) 0.1465(7) 0.5693(8) 0.032(4) Uani 1 1 d U
C18A C 0.5608(15) 0.1605(8) 0.5481(11) 0.048(5) Uani 1 1 d U
H18A H 0.5427 0.1615 0.5013 0.057 Uiso 1 1 calc R
C19A C 0.4904(16) 0.1726(9) 0.5950(12) 0.057(6) Uani 1 1 d U
F19A F 0.3954(9) 0.1848(6) 0.5713(9) 0.093(5) Uani 1 1 d .
C20A C 0.507(2) 0.1673(10) 0.6653(13) 0.071(7) Uani 1 1 d U
H20A H 0.4554 0.1734 0.6963 0.085 Uiso 1 1 calc R
C21A C 0.6025(16) 0.1528(9) 0.6862(10) 0.050(5) Uani 1 1 d U
F21A F 0.6209(11) 0.1481(7) 0.7551(7) 0.088(5) Uani 1 1 d .
C22A C 1.0265(19) 0.0920(11) 0.7441(13) 0.074(7) Uani 1 1 d U
H22A H 1.0054 0.0734 0.7854 0.089 Uiso 1 1 calc R
H22B H 1.0696 0.0676 0.7186 0.089 Uiso 1 1 calc R
C23A C 1.0871(18) 0.1396(9) 0.7642(12) 0.061(6) Uani 1 1 d U
C24A C 1.168(2) 0.1549(11) 0.7278(14) 0.077(7) Uani 1 1 d U
H24A H 1.1856 0.1364 0.6881 0.092 Uiso 1 1 calc R
C25A C 1.224(2) 0.1986(14) 0.7503(18) 0.100(9) Uani 1 1 d U
H25A H 1.2743 0.2122 0.7220 0.120 Uiso 1 1 calc R
C26A C 1.210(2) 0.2226(12) 0.8106(17) 0.093(9) Uani 1 1 d U
H26A H 1.2556 0.2488 0.8273 0.112 Uiso 1 1 calc R
C27A C 1.131(2) 0.2083(12) 0.8454(15) 0.085(8) Uani 1 1 d U
H27A H 1.1154 0.2273 0.8852 0.102 Uiso 1 1 calc R
C28A C 1.068(2) 0.1660(11) 0.8253(14) 0.077(7) Uani 1 1 d U
H28A H 1.0143 0.1551 0.8526 0.092 Uiso 1 1 calc R
N31A N 0.9072(12) 0.0926(7) 0.4600(8) 0.046(4) Uani 1 1 d .
N32A N 0.9925(12) 0.1100(7) 0.4341(8) 0.050(4) Uani 1 1 d .
N33A N 1.0368(12) 0.0680(7) 0.4043(8) 0.049(4) Uani 1 1 d .
C34A C 0.9812(15) 0.0240(8) 0.4125(10) 0.046(5) Uani 1 1 d U
H34A H 0.9973 -0.0104 0.3970 0.055 Uiso 1 1 calc R
C35A C 0.8972(16) 0.0378(8) 0.4475(9) 0.047(5) Uani 1 1 d U
C36A C 0.8060(13) 0.0128(7) 0.4737(9) 0.031(4) Uani 1 1 d U
C37A C 0.7419(12) 0.0459(7) 0.5099(8) 0.029(4) Uani 1 1 d U
C38A C 0.6523(14) 0.0232(8) 0.5367(9) 0.041(5) Uani 1 1 d U
H38A H 0.6075 0.0442 0.5620 0.049 Uiso 1 1 calc R
C39A C 0.6321(14) -0.0296(8) 0.5253(11) 0.047(5) Uani 1 1 d U
F39A F 0.5475(10) -0.0510(5) 0.5521(8) 0.074(4) Uani 1 1 d .
C40A C 0.6930(15) -0.0621(8) 0.4878(10) 0.047(5) Uani 1 1 d U
H40A H 0.6763 -0.0981 0.4793 0.056 Uiso 1 1 calc R
C41A C 0.7799(17) -0.0393(9) 0.4631(11) 0.054(5) Uani 1 1 d U
F41A F 0.8451(10) -0.0710(5) 0.4256(7) 0.069(4) Uani 1 1 d .
C42A C 1.1357(17) 0.0757(10) 0.3736(11) 0.063(6) Uani 1 1 d U
H42A H 1.1885 0.0567 0.4005 0.075 Uiso 1 1 calc R
H42B H 1.1530 0.1138 0.3737 0.075 Uiso 1 1 calc R
C43A C 1.1332(16) 0.0549(8) 0.3008(10) 0.050(5) Uani 1 1 d U
C44A C 1.2029(18) 0.0176(9) 0.2801(12) 0.063(6) Uani 1 1 d U
H44A H 1.2519 0.0047 0.3121 0.075 Uiso 1 1 calc R
C45A C 1.203(2) -0.0020(11) 0.2130(14) 0.077(7) Uani 1 1 d U
H45A H 1.2519 -0.0272 0.1995 0.092 Uiso 1 1 calc R
C46A C 1.131(2) 0.0168(11) 0.1683(14) 0.075(7) Uani 1 1 d U
H46A H 1.1294 0.0040 0.1232 0.090 Uiso 1 1 calc R
C47A C 1.061(2) 0.0534(11) 0.1866(13) 0.077(7) Uani 1 1 d U
H47A H 1.0140 0.0674 0.1540 0.093 Uiso 1 1 calc R
C48A C 1.059(2) 0.0700(10) 0.2538(13) 0.073(7) Uani 1 1 d U
H48A H 1.0057 0.0922 0.2677 0.087 Uiso 1 1 calc R
N51A N 0.8310(15) 0.2037(7) 0.5113(8) 0.054(5) Uani 1 1 d .
C52A C 0.8527(17) 0.2481(9) 0.5074(12) 0.053(5) Uani 1 1 d U
C53A C 0.879(2) 0.3050(11) 0.5058(16) 0.090(8) Uani 1 1 d U
H53A H 0.8359 0.3244 0.5368 0.134 Uiso 1 1 calc R
H53B H 0.8676 0.3187 0.4598 0.134 Uiso 1 1 calc R
H53C H 0.9499 0.3097 0.5196 0.134 Uiso 1 1 calc R
Ir1B Ir 0.73036(7) 0.11948(3) 0.00873(4) 0.0476(3) Uani 1 1 d .
Cl1B Cl 0.7970(5) 0.1262(2) -0.1014(3) 0.0657(16) Uani 1 1 d .
N11B N 0.6015(12) 0.0843(7) -0.0402(8) 0.049(4) Uani 1 1 d .
N12B N 0.5126(14) 0.1024(8) -0.0687(10) 0.066(5) Uani 1 1 d .
N13B N 0.4690(15) 0.0589(9) -0.0978(10) 0.071(6) Uani 1 1 d .
C14B C 0.5225(17) 0.0146(10) -0.0874(12) 0.059(6) Uani 1 1 d U
H14B H 0.5055 -0.0201 -0.1022 0.071 Uiso 1 1 calc R
C15B C 0.6090(18) 0.0304(9) -0.0500(11) 0.058(6) Uani 1 1 d U
C16B C 0.7011(15) 0.0055(8) -0.0212(10) 0.046(5) Uani 1 1 d U
C17B C 0.7645(16) 0.0427(8) 0.0115(10) 0.046(5) Uani 1 1 d U
C18B C 0.8621(16) 0.0196(8) 0.0389(11) 0.053(5) Uani 1 1 d U
H18B H 0.9132 0.0419 0.0580 0.064 Uiso 1 1 calc R
C19B C 0.8765(17) -0.0344(9) 0.0358(12) 0.059(6) Uani 1 1 d U
F19B F 0.9634(10) -0.0556(5) 0.0648(8) 0.080(4) Uani 1 1 d .
C20B C 0.8135(16) -0.0689(9) 0.0029(11) 0.054(5) Uani 1 1 d U
H20B H 0.8284 -0.1055 -0.0006 0.065 Uiso 1 1 calc R
C21B C 0.7264(18) -0.0470(10) -0.0249(12) 0.061(6) Uani 1 1 d U
F21B F 0.6532(11) -0.0798(5) -0.0577(9) 0.088(5) Uani 1 1 d .
C22B C 0.371(2) 0.0663(12) -0.1339(13) 0.084(8) Uani 1 1 d U
H22C H 0.3570 0.1047 -0.1385 0.101 Uiso 1 1 calc R
H22D H 0.3168 0.0507 -0.1068 0.101 Uiso 1 1 calc R
C23B C 0.3683(18) 0.0410(10) -0.2039(12) 0.064(6) Uani 1 1 d U
C24B C 0.447(2) 0.0474(10) -0.2468(13) 0.073(7) Uani 1 1 d U
H24B H 0.5015 0.0692 -0.2320 0.087 Uiso 1 1 calc R
C25B C 0.452(2) 0.0245(12) -0.3100(15) 0.094(9) Uani 1 1 d U
H25B H 0.5096 0.0283 -0.3372 0.112 Uiso 1 1 calc R
C26B C 0.369(2) -0.0042(12) -0.3306(17) 0.092(9) Uani 1 1 d U
H26B H 0.3688 -0.0190 -0.3747 0.110 Uiso 1 1 calc R
C27B C 0.288(2) -0.0130(10) -0.2948(13) 0.074(7) Uani 1 1 d U
H27B H 0.2329 -0.0332 -0.3127 0.089 Uiso 1 1 calc R
C28B C 0.286(2) 0.0092(11) -0.2266(14) 0.077(7) Uani 1 1 d U
H28B H 0.2305 0.0025 -0.1984 0.093 Uiso 1 1 calc R
N31B N 0.6848(16) 0.1168(7) 0.1079(8) 0.056(5) Uani 1 1 d .
N32B N 0.5984(13) 0.1050(6) 0.1317(10) 0.053(5) Uani 1 1 d .
N33B N 0.6110(14) 0.1172(7) 0.2012(8) 0.053(5) Uani 1 1 d .
C34B C 0.7048(18) 0.1384(9) 0.2141(12) 0.058(6) Uani 1 1 d U
H34B H 0.7294 0.1499 0.2573 0.069 Uiso 1 1 calc R
C35B C 0.7599(18) 0.1407(9) 0.1541(10) 0.055(6) Uani 1 1 d U
C36B C 0.8518(17) 0.1570(8) 0.1266(12) 0.057(6) Uani 1 1 d U
C37B C 0.8560(15) 0.1475(8) 0.0563(9) 0.042(5) Uani 1 1 d U
C38B C 0.9477(18) 0.1637(8) 0.0294(13) 0.062(6) Uani 1 1 d U
H38B H 0.9569 0.1587 -0.0175 0.075 Uiso 1 1 calc R
C39B C 1.0263(18) 0.1869(9) 0.0676(13) 0.063(6) Uani 1 1 d U
F39B F 1.1133(11) 0.2016(6) 0.0387(9) 0.093(5) Uani 1 1 d .
C40B C 1.018(2) 0.1967(10) 0.1359(14) 0.076(7) Uani 1 1 d U
H40B H 1.0718 0.2124 0.1620 0.091 Uiso 1 1 calc R
C41B C 0.930(2) 0.1826(10) 0.1634(12) 0.067(6) Uani 1 1 d U
F41B F 0.9120(12) 0.1913(7) 0.2317(7) 0.091(5) Uani 1 1 d .
C42B C 0.527(2) 0.1122(11) 0.2435(14) 0.080(8) Uani 1 1 d U
H42C H 0.5479 0.1192 0.2911 0.096 Uiso 1 1 calc R
H42D H 0.4992 0.0758 0.2406 0.096 Uiso 1 1 calc R
C43B C 0.4446(16) 0.1527(8) 0.2198(11) 0.050(5) Uani 1 1 d U
C44B C 0.350(2) 0.1369(11) 0.2033(13) 0.073(7) Uani 1 1 d U
H44B H 0.3322 0.1008 0.2089 0.087 Uiso 1 1 calc R
C45B C 0.279(2) 0.1706(13) 0.1792(17) 0.098(9) Uani 1 1 d U
H45B H 0.2123 0.1579 0.1692 0.117 Uiso 1 1 calc R
C46B C 0.300(2) 0.2228(10) 0.1690(14) 0.072(7) Uani 1 1 d U
H46B H 0.2501 0.2464 0.1516 0.087 Uiso 1 1 calc R
C47B C 0.400(2) 0.2408(13) 0.1850(15) 0.092(9) Uani 1 1 d U
H47B H 0.4180 0.2767 0.1775 0.110 Uiso 1 1 calc R
C48B C 0.472(2) 0.2058(11) 0.2116(14) 0.080(8) Uani 1 1 d U
H48B H 0.5378 0.2176 0.2239 0.096 Uiso 1 1 calc R
N51B N 0.6827(13) 0.1995(8) 0.0088(8) 0.053(4) Uani 1 1 d .
C52B C 0.6566(15) 0.2443(9) 0.0177(10) 0.048(5) Uani 1 1 d U
C53B C 0.633(2) 0.2991(10) 0.0327(15) 0.082(8) Uani 1 1 d U
H53D H 0.5685 0.3008 0.0556 0.123 Uiso 1 1 calc R
H53E H 0.6281 0.3193 -0.0095 0.123 Uiso 1 1 calc R
H53F H 0.6867 0.3140 0.0622 0.123 Uiso 1 1 calc R
C101 C 0.370(4) 0.185(2) 0.397(3) 0.18(2) Uani 1 1 d U
H10A H 0.4358 0.1854 0.3755 0.271 Uiso 1 1 calc R
H10B H 0.3414 0.1489 0.3931 0.271 Uiso 1 1 calc R
H10C H 0.3787 0.1940 0.4448 0.271 Uiso 1 1 calc R
C102 C 0.305(3) 0.2206(17) 0.365(2) 0.133(13) Uani 1 1 d U
H10D H 0.3165 0.2200 0.3157 0.159 Uiso 1 1 calc R
H10E H 0.3209 0.2566 0.3816 0.159 Uiso 1 1 calc R
O103 O 0.2006(17) 0.2098(9) 0.3755(11) 0.107(7) Uani 1 1 d .
C104 C 0.134(3) 0.2471(17) 0.338(2) 0.135(14) Uani 1 1 d U
H10F H 0.1620 0.2832 0.3440 0.161 Uiso 1 1 calc R
H10G H 0.1366 0.2384 0.2892 0.161 Uiso 1 1 calc R
C105 C 0.030(3) 0.2472(15) 0.357(2) 0.127(13) Uani 1 1 d U
H10H H -0.0021 0.2137 0.3438 0.190 Uiso 1 1 calc R
H10I H -0.0059 0.2766 0.3350 0.190 Uiso 1 1 calc R
H10J H 0.0269 0.2513 0.4065 0.190 Uiso 1 1 calc R

loop_
_atom_site_aniso_label
_atom_site_aniso_U_11
_atom_site_aniso_U_22
_atom_site_aniso_U_33
_atom_site_aniso_U_23
_atom_site_aniso_U_13
_atom_site_aniso_U_12
Ir1A 0.0567(6) 0.0357(5) 0.0360(5) -0.0027(3) -0.0039(3) -0.0005(4)
Cl1A 0.071(4) 0.053(3) 0.053(3) 0.001(3) -0.013(3) 0.004(3)
N11A 0.051(10) 0.022(8) 0.052(10) 0.003(7) -0.006(8) 0.016(7)
N12A 0.062(13) 0.049(11) 0.065(13) -0.008(9) 0.005(10) 0.005(9)
N13A 0.061(13) 0.059(11) 0.054(12) 0.002(9) -0.009(9) -0.004(9)
C14A 0.063(11) 0.060(11) 0.053(11) 0.001(9) 0.001(9) -0.010(9)
C15A 0.042(9) 0.055(10) 0.041(9) -0.011(8) 0.006(8) -0.006(8)
C16A 0.033(9) 0.034(8) 0.057(10) -0.012(8) 0.007(8) -0.011(7)
C17A 0.041(9) 0.028(8) 0.026(8) -0.024(7) 0.000(7) -0.009(7)
C18A 0.039(9) 0.054(10) 0.049(10) 0.003(8) -0.008(8) -0.001(8)
C19A 0.044(10) 0.050(10) 0.076(12) -0.012(9) -0.009(9) 0.006(9)
F19A 0.036(8) 0.099(11) 0.143(14) -0.022(10) -0.016(8) 0.016(7)
C20A 0.076(12) 0.068(12) 0.068(12) -0.016(10) 0.008(10) 0.007(10)
C21A 0.056(10) 0.057(10) 0.035(9) -0.009(8) -0.002(8) -0.001(9)
F21A 0.084(10) 0.117(12) 0.062(9) -0.025(9) 0.018(7) -0.014(9)
C22A 0.073(12) 0.081(12) 0.068(12) 0.001(10) -0.020(10) 0.003(10)
C23A 0.064(11) 0.055(10) 0.063(11) 0.002(9) 0.000(9) -0.005(9)
C24A 0.080(13) 0.074(12) 0.076(12) -0.006(10) 0.001(11) 0.003(11)
C25A 0.085(14) 0.104(15) 0.111(15) 0.003(12) 0.016(12) -0.007(12)
C26A 0.089(14) 0.088(14) 0.101(14) 0.003(12) -0.004(12) -0.013(12)
C27A 0.092(14) 0.088(13) 0.075(13) -0.015(11) -0.012(11) 0.002(11)
C28A 0.075(12) 0.081(13) 0.074(12) -0.008(11) 0.003(10) -0.013(11)
N31A 0.036(10) 0.055(11) 0.046(10) -0.004(8) -0.007(7) 0.008(8)
N32A 0.034(9) 0.072(12) 0.044(10) -0.002(9) 0.007(8) -0.011(9)
N33A 0.042(10) 0.059(11) 0.046(10) 0.000(9) 0.004(8) 0.010(9)
C34A 0.042(9) 0.039(9) 0.056(10) -0.007(8) -0.004(8) 0.005(8)
C35A 0.063(11) 0.049(10) 0.027(8) -0.004(8) -0.006(8) 0.009(9)
C36A 0.029(8) 0.030(8) 0.033(8) -0.004(7) 0.001(7) 0.003(7)
C37A 0.015(7) 0.038(8) 0.033(8) 0.000(7) -0.009(6) -0.001(7)
C38A 0.038(9) 0.045(9) 0.038(9) -0.001(8) -0.010(7) 0.010(8)
C39A 0.033(9) 0.052(10) 0.055(10) -0.004(9) -0.005(8) -0.006(8)
F39A 0.059(8) 0.052(8) 0.111(11) -0.004(7) 0.002(8) -0.013(6)
C40A 0.044(10) 0.049(10) 0.048(10) -0.001(8) -0.008(8) 0.000(8)
C41A 0.061(11) 0.054(10) 0.046(10) -0.009(9) -0.005(9) 0.009(9)
F41A 0.077(9) 0.046(7) 0.082(9) -0.009(7) -0.004(7) 0.003(6)
C42A 0.060(11) 0.069(11) 0.059(11) -0.005(9) -0.001(9) -0.012(9)
C43A 0.052(10) 0.052(10) 0.044(10) -0.002(8) -0.006(8) -0.003(9)
C44A 0.067(11) 0.062(11) 0.060(11) 0.007(9) 0.008(9) 0.000(10)
C45A 0.083(13) 0.070(12) 0.078(13) -0.010(11) 0.009(11) 0.001(10)
C46A 0.077(12) 0.081(13) 0.069(12) 0.001(10) 0.015(10) -0.007(11)
C47A 0.084(13) 0.083(13) 0.064(12) -0.004(10) -0.009(10) 0.010(11)
C48A 0.073(12) 0.078(12) 0.066(12) -0.015(10) -0.010(10) 0.001(10)
N51A 0.092(14) 0.042(11) 0.028(9) -0.005(8) 0.008(8) 0.002(10)
C52A 0.055(11) 0.039(10) 0.067(11) -0.005(9) 0.010(9) 0.000(8)
C53A 0.090(14) 0.078(13) 0.101(14) -0.014(11) 0.012(11) 0.003(11)
Ir1B 0.0673(6) 0.0391(5) 0.0355(5) -0.0034(3) -0.0113(4) -0.0008(4)
Cl1B 0.086(4) 0.077(4) 0.034(3) 0.003(3) -0.002(3) 0.010(3)
N11B 0.035(9) 0.058(11) 0.054(11) -0.014(9) -0.017(8) 0.011(8)
N12B 0.052(12) 0.078(13) 0.068(13) -0.020(11) -0.015(10) 0.006(10)
N13B 0.060(13) 0.097(16) 0.054(12) -0.034(11) -0.025(10) -0.005(12)
C14B 0.052(11) 0.064(11) 0.060(11) -0.009(9) -0.005(9) -0.004(10)
C15B 0.068(11) 0.053(11) 0.054(11) -0.013(9) 0.002(9) 0.000(9)
C16B 0.041(9) 0.046(10) 0.051(10) -0.016(8) 0.009(8) 0.000(8)
C17B 0.058(10) 0.039(9) 0.042(9) -0.004(8) -0.003(8) -0.004(8)
C18B 0.045(10) 0.054(10) 0.060(11) -0.004(9) 0.006(8) -0.020(8)
C19B 0.054(11) 0.058(11) 0.064(11) 0.000(9) 0.008(9) -0.001(9)
F19B 0.062(9) 0.056(8) 0.120(12) 0.010(8) -0.017(8) 0.014(7)
C20B 0.044(10) 0.051(10) 0.067(11) -0.004(9) 0.008(9) 0.008(9)
C21B 0.060(11) 0.067(11) 0.055(11) -0.002(9) -0.003(9) -0.010(10)
F21B 0.085(11) 0.055(8) 0.124(13) -0.021(8) -0.021(9) -0.011(7)
C22B 0.079(13) 0.102(14) 0.071(12) -0.016(11) -0.011(10) 0.009(11)
C23B 0.066(11) 0.067(11) 0.057(11) -0.002(9) -0.013(9) -0.011(10)
C24B 0.077(12) 0.073(12) 0.067(12) -0.012(10) 0.003(10) -0.002(10)
C25B 0.099(14) 0.102(14) 0.079(13) -0.004(12) -0.006(11) 0.000(12)
C26B 0.092(14) 0.094(14) 0.089(14) 0.006(12) -0.012(12) 0.006(12)
C27B 0.084(13) 0.064(12) 0.073(12) 0.003(10) -0.028(11) 0.004(10)
C28B 0.076(12) 0.079(13) 0.075(12) 0.011(11) -0.020(10) -0.007(11)
N31B 0.098(16) 0.045(10) 0.024(9) -0.004(7) -0.012(9) -0.011(10)
N32B 0.038(10) 0.036(9) 0.085(14) -0.001(9) 0.012(9) -0.002(8)
N33B 0.071(13) 0.060(11) 0.028(9) -0.001(8) 0.005(8) 0.003(9)
C34B 0.061(11) 0.056(10) 0.056(11) -0.005(9) -0.001(9) 0.003(9)
C35B 0.071(11) 0.052(10) 0.040(10) -0.004(8) -0.022(9) 0.016(9)
C36B 0.058(11) 0.044(10) 0.069(11) 0.002(9) -0.002(9) -0.003(9)
C37B 0.050(10) 0.041(9) 0.033(9) -0.018(8) -0.005(8) 0.004(8)
C38B 0.066(12) 0.047(10) 0.072(12) -0.015(9) -0.013(10) 0.009(9)
C39B 0.052(11) 0.060(11) 0.076(12) 0.001(10) -0.001(10) -0.012(9)
F39B 0.063(9) 0.077(10) 0.138(14) -0.017(10) -0.012(9) -0.019(8)
C40B 0.065(12) 0.076(12) 0.086(13) -0.015(11) -0.017(10) 0.001(10)
C41B 0.081(12) 0.062(11) 0.058(11) -0.017(10) -0.006(10) -0.003(10)
F41B 0.092(11) 0.109(12) 0.070(10) -0.040(9) -0.026(8) 0.000(9)
C42B 0.083(13) 0.083(13) 0.074(13) 0.000(11) -0.001(11) 0.011(11)
C43B 0.047(10) 0.051(10) 0.052(10) -0.001(8) 0.003(8) -0.003(8)
C44B 0.072(12) 0.072(12) 0.073(12) 0.007(10) -0.005(10) -0.003(10)
C45B 0.086(14) 0.096(14) 0.111(15) 0.005(12) 0.003(12) 0.000(12)
C46B 0.064(12) 0.070(12) 0.084(13) 0.000(10) 0.008(10) 0.011(10)
C47B 0.089(14) 0.086(13) 0.099(14) 0.006(12) -0.004(12) 0.010(11)
C48B 0.078(13) 0.082(13) 0.080(13) -0.005(11) -0.007(11) 0.001(11)
N51B 0.055(11) 0.067(13) 0.034(9) 0.010(9) -0.016(8) 0.003(9)
C52B 0.038(9) 0.053(10) 0.051(10) -0.006(9) -0.003(8) 0.012(8)
C53B 0.087(13) 0.073(12) 0.087(13) -0.008(11) -0.001(11) 0.006(11)
C101 0.18(2) 0.18(2) 0.18(2) 0.004(14) -0.002(14) 0.009(15)
C102 0.129(18) 0.133(18) 0.136(18) -0.008(13) 0.007(13) 0.011(14)
O103 0.096(16) 0.117(17) 0.107(16) -0.015(14) -0.010(13) -0.006(13)
C104 0.134(18) 0.137(18) 0.132(18) 0.005(14) -0.001(14) 0.009(14)
C105 0.130(17) 0.127(17) 0.124(17) -0.008(13) 0.007(13) -0.002(13)

loop_
_atom_type_symbol
_atom_type_description
_atom_type_scat_dispersion_real
_atom_type_scat_dispersion_imag
_atom_type_scat_source
C C 0.0033 0.0016 'International Tables Vol C Tables 4.2.6.8 and 6.1.1.4'
H H 0.0000 0.0000 'International Tables Vol C Tables 4.2.6.8 and 6.1.1.4'
N N 0.0061 0.0033 'International Tables Vol C Tables 4.2.6.8 and 6.1.1.4'
O O 0.0106 0.0060 'International Tables Vol C Tables 4.2.6.8 and 6.1.1.4'
F F 0.0171 0.0103 'International Tables Vol C Tables 4.2.6.8 and 6.1.1.4'
Cl Cl 0.1484 0.1585 'International Tables Vol C Tables 4.2.6.8 and 6.1.1.4'
Ir Ir -1.4442 7.9887 'International Tables Vol C Tables 4.2.6.8 and 6.1.1.4'

loop_
_geom_angle_atom_site_label_1
_geom_angle_atom_site_label_2
_geom_angle_atom_site_label_3
_geom_angle
C17A Ir1A C37A 94.0(6)
C17A Ir1A N11A 81.0(7)
C37A Ir1A N11A 92.3(6)
C17A Ir1A N51A 89.8(7)
C37A Ir1A N51A 175.6(6)
N11A Ir1A N51A 90.5(6)
C17A Ir1A N31A 173.7(7)
C37A Ir1A N31A 79.9(6)
N11A Ir1A N31A 97.2(6)
N51A Ir1A N31A 96.3(7)
C17A Ir1A Cl1A 94.6(5)
C37A Ir1A Cl1A 90.1(5)
N11A Ir1A Cl1A 175.2(4)
N51A Ir1A Cl1A 87.4(5)
N31A Ir1A Cl1A 87.4(4)
N12A N11A C15A 114.3(17)
N12A N11A Ir1A 131.9(14)
C15A N11A Ir1A 113.7(13)
N11A N12A N13A 105.7(17)
C14A N13A N12A 109.4(19)
C14A N13A C22A 129(2)
N12A N13A C22A 121(2)
N13A C14A C15A 110(2)
N13A C14A H14A 125.2
C15A C14A H14A 125.2
C14A C15A N11A 101.0(18)
C14A C15A C16A 143.6(19)
N11A C15A C16A 115.3(17)
C21A C16A C17A 124.7(18)
C21A C16A C15A 120.3(19)
C17A C16A C15A 114.9(16)
C16A C17A C18A 114.3(16)
C16A C17A Ir1A 114.9(13)
C18A C17A Ir1A 130.6(13)
C19A C18A C17A 120.1(19)
C19A C18A H18A 119.9
C17A C18A H18A 119.9
F19A C19A C18A 117(2)
F19A C19A C20A 119(2)
C18A C19A C20A 124(2)
C21A C20A C19A 116(2)
C21A C20A H20A 121.8
C19A C20A H20A 121.8
C20A C21A F21A 117.2(19)
C20A C21A C16A 120(2)
F21A C21A C16A 122.5(19)
C23A C22A N13A 113(2)
C23A C22A H22A 109.0
N13A C22A H22A 109.0
C23A C22A H22B 109.0
N13A C22A H22B 109.0
H22A C22A H22B 107.8
C24A C23A C28A 119(2)
C24A C23A C22A 121(2)
C28A C23A C22A 120(2)
C23A C24A C25A 118(3)
C23A C24A H24A 120.9
C25A C24A H24A 120.9
C26A C25A C24A 123(3)
C26A C25A H25A 118.3
C24A C25A H25A 118.3
C27A C26A C25A 118(3)
C27A C26A H26A 121.1
C25A C26A H26A 121.1
C26A C27A C28A 122(3)
C26A C27A H27A 119.0
C28A C27A H27A 119.0
C27A C28A C23A 119(3)
C27A C28A H28A 120.4
C23A C28A H28A 120.4
N32A N31A C35A 109.4(16)
N32A N31A Ir1A 137.9(14)
C35A N31A Ir1A 112.7(13)
N31A N32A N33A 107.1(16)
C34A N33A N32A 110.5(15)
C34A N33A C42A 130.8(18)
N32A N33A C42A 118.6(17)
N33A C34A C35A 107.7(17)
N33A C34A H34A 126.2
C35A C34A H34A 126.2
C34A C35A N31A 105.4(18)
C34A C35A C36A 138.9(19)
N31A C35A C36A 115.7(16)
C41A C36A C37A 119.8(17)
C41A C36A C35A 124.2(17)
C37A C36A C35A 115.9(15)
C36A C37A C38A 117.9(16)
C36A C37A Ir1A 115.6(12)
C38A C37A Ir1A 126.4(13)
C39A C38A C37A 119.1(17)
C39A C38A H38A 120.5
C37A C38A H38A 120.5
F39A C39A C38A 118.5(18)
F39A C39A C40A 118.1(18)
C38A C39A C40A 123.4(19)
C39A C40A C41A 116.3(19)
C39A C40A H40A 121.8
C41A C40A H40A 121.8
C36A C41A C40A 123.5(19)
C36A C41A F41A 118.2(19)
C40A C41A F41A 118.4(19)
N33A C42A C43A 110.5(18)
N33A C42A H42A 109.6
C43A C42A H42A 109.6
N33A C42A H42B 109.6
C43A C42A H42B 109.6
H42A C42A H42B 108.1
C48A C43A C44A 117(2)
C48A C43A C42A 122(2)
C44A C43A C42A 121(2)
C43A C44A C45A 122(2)
C43A C44A H44A 118.9
C45A C44A H44A 118.9
C46A C45A C44A 118(3)
C46A C45A H45A 121.2
C44A C45A H45A 121.2
C47A C46A C45A 122(3)
C47A C46A H46A 119.0
C45A C46A H46A 119.0
C46A C47A C48A 119(3)
C46A C47A H47A 120.4
C48A C47A H47A 120.4
C43A C48A C47A 122(2)
C43A C48A H48A 119.1
C47A C48A H48A 119.1
C52A N51A Ir1A 176(2)
N51A C52A C53A 177(2)
C52A C53A H53A 109.5
C52A C53A H53B 109.5
H53A C53A H53B 109.5
C52A C53A H53C 109.5
H53A C53A H53C 109.5
H53B C53A H53C 109.5
C17B Ir1B C37B 98.5(8)
C17B Ir1B N31B 90.8(7)
C37B Ir1B N31B 80.2(8)
C17B Ir1B N51B 175.4(7)
C37B Ir1B N51B 84.5(7)
N31B Ir1B N51B 86.3(7)
C17B Ir1B N11B 77.5(7)
C37B Ir1B N11B 175.9(7)
N31B Ir1B N11B 99.5(7)
N51B Ir1B N11B 99.5(6)
C17B Ir1B Cl1B 90.3(6)
C37B Ir1B Cl1B 94.5(6)
N31B Ir1B Cl1B 174.7(6)
N51B Ir1B Cl1B 92.9(5)
N11B Ir1B Cl1B 85.8(5)
N12B N11B C15B 109.7(17)
N12B N11B Ir1B 135.6(14)
C15B N11B Ir1B 114.6(14)
N13B N12B N11B 104.6(18)
C14B N13B N12B 113.4(18)
C14B N13B C22B 129(2)
N12B N13B C22B 117(2)
N13B C14B C15B 105(2)
N13B C14B H14B 127.4
C15B C14B H14B 127.4
N11B C15B C14B 107(2)
N11B C15B C16B 115.4(19)
C14B C15B C16B 137(2)
C21B C16B C17B 122(2)
C21B C16B C15B 126(2)
C17B C16B C15B 111.6(18)
C16B C17B C18B 113.6(18)
C16B C17B Ir1B 120.5(16)
C18B C17B Ir1B 125.4(15)
C19B C18B C17B 119.2(19)
C19B C18B H18B 120.4
C17B C18B H18B 120.4
C20B C19B F19B 116(2)
C20B C19B C18B 125(2)
F19B C19B C18B 119(2)
C19B C20B C21B 115(2)
C19B C20B H20B 122.4
C21B C20B H20B 122.4
C16B C21B C20B 125(2)
C16B C21B F21B 115(2)
C20B C21B F21B 120(2)
N13B C22B C23B 112(2)
N13B C22B H22C 109.1
C23B C22B H22C 109.1
N13B C22B H22D 109.1
C23B C22B H22D 109.1
H22C C22B H22D 107.9
C24B C23B C28B 117(2)
C24B C23B C22B 121(2)
C28B C23B C22B 121(2)
C23B C24B C25B 125(3)
C23B C24B H24B 117.5
C25B C24B H24B 117.5
C26B C25B C24B 115(3)
C26B C25B H25B 122.4
C24B C25B H25B 122.4
C27B C26B C25B 126(3)
C27B C26B H26B 117.1
C25B C26B H26B 117.1
C26B C27B C28B 118(3)
C26B C27B H27B 120.9
C28B C27B H27B 120.9
C23B C28B C27B 118(3)
C23B C28B H28B 120.8
C27B C28B H28B 120.8
N32B N31B C35B 117.5(18)
N32B N31B Ir1B 130.0(15)
C35B N31B Ir1B 111.6(15)
N31B N32B N33B 103.1(16)
C34B N33B N32B 110.2(16)
C34B N33B C42B 130(2)
N32B N33B C42B 118.9(19)
N33B C34B C35B 110(2)
N33B C34B H34B 124.8
C35B C34B H34B 124.8
C36B C35B C34B 144(2)
C36B C35B N31B 117.2(19)
C34B C35B N31B 99(2)
C41B C36B C35B 124(2)
C41B C36B C37B 123(2)
C35B C36B C37B 113(2)
C38B C37B C36B 112.6(19)
C38B C37B Ir1B 129.6(15)
C36B C37B Ir1B 117.5(15)
C39B C38B C37B 124(2)
C39B C38B H38B 118.1
C37B C38B H38B 118.1
F39B C39B C40B 117(2)
F39B C39B C38B 121(2)
C40B C39B C38B 122(2)
C41B C40B C39B 116(2)
C41B C40B H40B 121.9
C39B C40B H40B 121.9
C40B C41B F41B 122(2)
C40B C41B C36B 123(2)
F41B C41B C36B 116(2)
N33B C42B C43B 109(2)
N33B C42B H42C 110.0
C43B C42B H42C 110.0
N33B C42B H42D 110.0
C43B C42B H42D 110.0
H42C C42B H42D 108.4
C44B C43B C48B 120(2)
C44B C43B C42B 121(2)
C48B C43B C42B 119(2)
C45B C44B C43B 122(3)
C45B C44B H44B 118.9
C43B C44B H44B 118.9
C44B C45B C46B 121(3)
C44B C45B H45B 119.4
C46B C45B H45B 119.4
C45B C46B C47B 118(3)
C45B C46B H46B 120.9
C47B C46B H46B 120.9
C48B C47B C46B 120(3)
C48B C47B H47B 120.1
C46B C47B H47B 120.1
C47B C48B C43B 119(3)
C47B C48B H48B 120.5
C43B C48B H48B 120.5
C52B N51B Ir1B 171.7(16)
N51B C52B C53B 175(2)
C52B C53B H53D 109.5
C52B C53B H53E 109.5
H53D C53B H53E 109.5
C52B C53B H53F 109.5
H53D C53B H53F 109.5
H53E C53B H53F 109.5
C102 C101 H10A 109.5
C102 C101 H10B 109.5
H10A C101 H10B 109.5
C102 C101 H10C 109.5
H10A C101 H10C 109.5
H10B C101 H10C 109.5
C101 C102 O103 113(4)
C101 C102 H10D 108.9
O103 C102 H10D 108.9
C101 C102 H10E 108.9
O103 C102 H10E 108.9
H10D C102 H10E 107.7
C102 O103 C104 111(3)
C105 C104 O103 115(3)
C105 C104 H10F 108.5
O103 C104 H10F 108.5
C105 C104 H10G 108.5
O103 C104 H10G 108.5
H10F C104 H10G 107.5
C104 C105 H10H 109.5
C104 C105 H10I 109.5
H10H C105 H10I 109.5
C104 C105 H10J 109.5
H10H C105 H10J 109.5
H10I C105 H10J 109.5

loop_
_geom_bond_atom_site_label_1
_geom_bond_atom_site_label_2
_geom_bond_distance
Ir1A C17A 2.036(16)
Ir1A C37A 2.038(17)
Ir1A N11A 2.051(16)
Ir1A N51A 2.082(18)
Ir1A N31A 2.120(16)
Ir1A Cl1A 2.365(5)
N11A N12A 1.25(2)
N11A C15A 1.40(2)
N12A N13A 1.38(2)
N13A C14A 1.31(3)
N13A C22A 1.49(3)
C14A C15A 1.39(3)
C14A H14A 0.9400
C15A C16A 1.47(3)
C16A C21A 1.37(3)
C16A C17A 1.39(3)
C17A C18A 1.41(3)
C18A C19A 1.36(3)
C18A H18A 0.9400
C19A F19A 1.35(2)
C19A C20A 1.39(3)
C20A C21A 1.35(3)
C20A H20A 0.9400
C21A F21A 1.37(2)
C22A C23A 1.48(3)
C22A H22A 0.9800
C22A H22B 0.9800
C23A C24A 1.35(3)
C23A C28A 1.40(3)
C24A C25A 1.38(4)
C24A H24A 0.9400
C25A C26A 1.34(4)
C25A H25A 0.9400
C26A C27A 1.31(4)
C26A H26A 0.9400
C27A C28A 1.38(4)
C27A H27A 0.9400
C28A H28A 0.9400
N31A N32A 1.31(2)
N31A C35A 1.40(3)
N32A N33A 1.34(2)
N33A C34A 1.33(2)
N33A C42A 1.46(3)
C34A C35A 1.36(3)
C34A H34A 0.9400
C35A C36A 1.46(3)
C36A C41A 1.36(3)
C36A C37A 1.39(2)
C37A C38A 1.42(3)
C38A C39A 1.37(3)
C38A H38A 0.9400
C39A F39A 1.35(2)
C39A C40A 1.37(3)
C40A C41A 1.37(3)
C40A H40A 0.9400
C41A F41A 1.39(2)
C42A C43A 1.52(3)
C42A H42A 0.9800
C42A H42B 0.9800
C43A C48A 1.37(3)
C43A C44A 1.38(3)
C44A C45A 1.40(3)
C44A H44A 0.9400
C45A C46A 1.35(4)
C45A H45A 0.9400
C46A C47A 1.35(3)
C46A H46A 0.9400
C47A C48A 1.38(3)
C47A H47A 0.9400
C48A H48A 0.9400
N51A C52A 1.15(3)
C52A C53A 1.47(3)
C53A H53A 0.9700
C53A H53B 0.9700
C53A H53C 0.9700
Ir1B C17B 1.97(2)
Ir1B C37B 1.993(19)
Ir1B N31B 2.050(17)
Ir1B N51B 2.098(19)
Ir1B N11B 2.108(16)
Ir1B Cl1B 2.359(6)
N11B N12B 1.35(2)
N11B C15B 1.37(3)
N12B N13B 1.35(3)
N13B C14B 1.32(3)
N13B C22B 1.46(3)
C14B C15B 1.39(3)
C14B H14B 0.9400
C15B C16B 1.46(3)
C16B C21B 1.36(3)
C16B C17B 1.39(3)
C17B C18B 1.49(3)
C18B C19B 1.37(3)
C18B H18B 0.9400
C19B C20B 1.34(3)
C19B F19B 1.36(3)
C20B C21B 1.36(3)
C20B H20B 0.9400
C21B F21B 1.40(3)
C22B C23B 1.51(3)
C22B H22C 0.9800
C22B H22D 0.9800
C23B C24B 1.36(3)
C23B C28B 1.40(3)
C24B C25B 1.37(4)
C24B H24B 0.9400
C25B C26B 1.36(4)
C25B H25B 0.9400
C26B C27B 1.30(4)
C26B H26B 0.9400
C27B C28B 1.45(4)
C27B H27B 0.9400
C28B H28B 0.9400
N31B N32B 1.27(2)
N31B C35B 1.45(3)
N32B N33B 1.40(2)
N33B C34B 1.35(3)
N33B C42B 1.41(3)
C34B C35B 1.40(3)
C34B H34B 0.9400
C35B C36B 1.39(3)
C36B C41B 1.39(3)
C36B C37B 1.40(3)
C37B C38B 1.39(3)
C38B C39B 1.38(3)
C38B H38B 0.9400
C39B F39B 1.34(3)
C39B C40B 1.37(3)
C40B C41B 1.34(3)
C40B H40B 0.9400
C41B F41B 1.38(3)
C42B C43B 1.54(3)
C42B H42C 0.9800
C42B H42D 0.9800
C43B C44B 1.34(3)
C43B C48B 1.39(3)
C44B C45B 1.33(4)
C44B H44B 0.9400
C45B C46B 1.35(4)
C45B H45B 0.9400
C46B C47B 1.41(4)
C46B H46B 0.9400
C47B C48B 1.37(4)
C47B H47B 0.9400
C48B H48B 0.9400
N51B C52B 1.19(3)
C52B C53B 1.44(3)
C53B H53D 0.9700
C53B H53E 0.9700
C53B H53F 0.9700
C101 C102 1.38(5)
C101 H10A 0.9700
C101 H10B 0.9700
C101 H10C 0.9700
C102 O103 1.41(4)
C102 H10D 0.9800
C102 H10E 0.9800
O103 C104 1.46(4)
C104 C105 1.43(5)
C104 H10F 0.9800
C104 H10G 0.9800
C105 H10H 0.9700
C105 H10I 0.9700
C105 H10J 0.9700

loop_
_geom_torsion_atom_site_label_1
_geom_torsion_atom_site_label_2
_geom_torsion_atom_site_label_3
_geom_torsion_atom_site_label_4
_geom_torsion
C17A Ir1A N11A N12A -177.4(18)
C37A Ir1A N11A N12A 88.9(18)
N51A Ir1A N11A N12A -87.6(18)
N31A Ir1A N11A N12A 8.8(18)
Cl1A Ir1A N11A N12A -152(5)
C17A Ir1A N11A C15A 0.1(13)
C37A Ir1A N11A C15A -93.7(13)
N51A Ir1A N11A C15A 89.8(13)
N31A Ir1A N11A C15A -173.8(13)
Cl1A Ir1A N11A C15A 25(6)
C15A N11A N12A N13A 1(2)
Ir1A N11A N12A N13A 178.8(13)
N11A N12A N13A C14A 0(2)
N11A N12A N13A C22A 179.2(19)
N12A N13A C14A C15A -1(2)
C22A N13A C14A C15A 180(2)
N13A C14A C15A N11A 1(2)
N13A C14A C15A C16A 180(3)
N12A N11A C15A C14A -2(2)
Ir1A N11A C15A C14A -179.5(13)
N12A N11A C15A C16A 179.4(16)
Ir1A N11A C15A C16A 2(2)
C14A C15A C16A C21A -4(4)
N11A C15A C16A C21A 174.6(17)
C14A C15A C16A C17A 179(3)
N11A C15A C16A C17A -3(2)
C21A C16A C17A C18A 2(3)
C15A C16A C17A C18A 179.1(16)
C21A C16A C17A Ir1A -174.4(16)
C15A C16A C17A Ir1A 3(2)
C37A Ir1A C17A C16A 90.0(13)
N11A Ir1A C17A C16A -1.7(13)
N51A Ir1A C17A C16A -92.2(13)
N31A Ir1A C17A C16A 73(6)
Cl1A Ir1A C17A C16A -179.6(12)
C37A Ir1A C17A C18A -85.3(17)
N11A Ir1A C17A C18A -177.0(18)
N51A Ir1A C17A C18A 92.5(17)
N31A Ir1A C17A C18A -103(6)
Cl1A Ir1A C17A C18A 5.1(17)
C16A C17A C18A C19A 3(3)
Ir1A C17A C18A C19A 178.2(15)
C17A C18A C19A F19A -178.9(18)
C17A C18A C19A C20A -6(3)
F19A C19A C20A C21A 177(2)
C18A C19A C20A C21A 5(4)
C19A C20A C21A F21A 179(2)
C19A C20A C21A C16A 0(3)
C17A C16A C21A C20A -3(3)
C15A C16A C21A C20A 180(2)
C17A C16A C21A F21A 177.6(18)
C15A C16A C21A F21A 0(3)
C14A N13A C22A C23A -85(3)
N12A N13A C22A C23A 95(3)
N13A C22A C23A C24A -96(3)
N13A C22A C23A C28A 91(3)
C28A C23A C24A C25A -5(4)
C22A C23A C24A C25A -178(3)
C23A C24A C25A C26A 8(5)
C24A C25A C26A C27A -9(5)
C25A C26A C27A C28A 7(5)
C26A C27A C28A C23A -4(5)
C24A C23A C28A C27A 3(4)
C22A C23A C28A C27A 176(2)
C17A Ir1A N31A N32A -161(5)
C37A Ir1A N31A N32A -178(2)
N11A Ir1A N31A N32A -87.3(19)
N51A Ir1A N31A N32A 4(2)
Cl1A Ir1A N31A N32A 91.1(19)
C17A Ir1A N31A C35A 19(6)
C37A Ir1A N31A C35A 1.8(13)
N11A Ir1A N31A C35A 92.8(13)
N51A Ir1A N31A C35A -175.9(13)
Cl1A Ir1A N31A C35A -88.8(12)
C35A N31A N32A N33A 1(2)
Ir1A N31A N32A N33A -178.9(14)
N31A N32A N33A C34A -1(2)
N31A N32A N33A C42A -177.6(17)
N32A N33A C34A C35A 1(2)
C42A N33A C34A C35A 177(2)
N33A C34A C35A N31A -1(2)
N33A C34A C35A C36A 179(2)
N32A N31A C35A C34A 0(2)
Ir1A N31A C35A C34A 179.6(12)
N32A N31A C35A C36A 179.7(16)
Ir1A N31A C35A C36A 0(2)
C34A C35A C36A C41A -4(4)
N31A C35A C36A C41A 175.9(18)
C34A C35A C36A C37A 178(2)
N31A C35A C36A C37A -2(2)
C41A C36A C37A C38A 2(3)
C35A C36A C37A C38A -179.7(16)
C41A C36A C37A Ir1A -174.4(14)
C35A C36A C37A Ir1A 4(2)
C17A Ir1A C37A C36A 178.9(13)
N11A Ir1A C37A C36A -99.9(13)
N51A Ir1A C37A C36A 28(9)
N31A Ir1A C37A C36A -3.0(12)
Cl1A Ir1A C37A C36A 84.4(12)
C17A Ir1A C37A C38A 2.6(15)
N11A Ir1A C37A C38A 83.8(15)
N51A Ir1A C37A C38A -148(8)
N31A Ir1A C37A C38A -179.3(16)
Cl1A Ir1A C37A C38A -92.0(15)
C36A C37A C38A C39A -1(3)
Ir1A C37A C38A C39A 175.4(14)
C37A C38A C39A F39A 178.9(16)
C37A C38A C39A C40A -1(3)
F39A C39A C40A C41A -178.1(18)
C38A C39A C40A C41A 2(3)
C37A C36A C41A C40A -2(3)
C35A C36A C41A C40A -179.4(19)
C37A C36A C41A F41A 178.8(16)
C35A C36A C41A F41A 1(3)
C39A C40A C41A C36A -1(3)
C39A C40A C41A F41A 178.9(18)
C34A N33A C42A C43A 56(3)
N32A N33A C42A C43A -128.5(19)
N33A C42A C43A C48A 52(3)
N33A C42A C43A C44A -125(2)
C48A C43A C44A C45A 4(3)
C42A C43A C44A C45A -179(2)
C43A C44A C45A C46A -1(4)
C44A C45A C46A C47A 1(4)
C45A C46A C47A C48A -4(4)
C44A C43A C48A C47A -7(4)
C42A C43A C48A C47A 176(2)
C46A C47A C48A C43A 7(4)
C17A Ir1A N51A C52A -68(26)
C37A Ir1A N51A C52A 82(29)
N11A Ir1A N51A C52A -149(26)
N31A Ir1A N51A C52A 113(26)
Cl1A Ir1A N51A C52A 26(26)
Ir1A N51A C52A C53A 106(59)
C17B Ir1B N11B N12B 180(2)
C37B Ir1B N11B N12B 176(9)
N31B Ir1B N11B N12B 91(2)
N51B Ir1B N11B N12B 3(2)
Cl1B Ir1B N11B N12B -89(2)
C17B Ir1B N11B C15B -4.9(15)
C37B Ir1B N11B C15B -9(11)
N31B Ir1B N11B C15B -93.7(16)
N51B Ir1B N11B C15B 178.6(15)
Cl1B Ir1B N11B C15B 86.3(15)
C15B N11B N12B N13B -2(2)
Ir1B N11B N12B N13B 173.3(16)
N11B N12B N13B C14B 2(3)
N11B N12B N13B C22B -179(2)
N12B N13B C14B C15B -2(3)
C22B N13B C14B C15B -180(2)
N12B N11B C15B C14B 1(3)
Ir1B N11B C15B C14B -175.2(14)
N12B N11B C15B C16B -179.4(18)
Ir1B N11B C15B C16B 4(2)
N13B C14B C15B N11B 0(3)
N13B C14B C15B C16B -179(3)
N11B C15B C16B C21B -179(2)
C14B C15B C16B C21B 0(4)
N11B C15B C16B C17B 0(3)
C14B C15B C16B C17B 179(3)
C21B C16B C17B C18B 2(3)
C15B C16B C17B C18B -177.1(18)
C21B C16B C17B Ir1B 174.6(17)
C15B C16B C17B Ir1B -5(2)
C37B Ir1B C17B C16B -175.1(16)
N31B Ir1B C17B C16B 104.8(17)
N51B Ir1B C17B C16B 54(10)
N11B Ir1B C17B C16B 5.2(16)
Cl1B Ir1B C17B C16B -80.4(16)
C37B Ir1B C17B C18B -3.5(18)
N31B Ir1B C17B C18B -83.6(18)
N51B Ir1B C17B C18B -134(8)
N11B Ir1B C17B C18B 176.8(19)
Cl1B Ir1B C17B C18B 91.2(17)
C16B C17B C18B C19B -6(3)
Ir1B C17B C18B C19B -178.2(16)
C17B C18B C19B C20B 8(3)
C17B C18B C19B F19B -175.9(18)
F19B C19B C20B C21B 179.1(19)
C18B C19B C20B C21B -4(3)
C17B C16B C21B C20B 1(4)
C15B C16B C21B C20B -180(2)
C17B C16B C21B F21B 178.2(19)
C15B C16B C21B F21B -3(3)
C19B C20B C21B C16B 0(3)
C19B C20B C21B F21B -177(2)
C14B N13B C22B C23B -50(4)
N12B N13B C22B C23B 132(2)
N13B C22B C23B C24B -46(4)
N13B C22B C23B C28B 133(3)
C28B C23B C24B C25B -1(4)
C22B C23B C24B C25B 178(3)
C23B C24B C25B C26B 4(5)
C24B C25B C26B C27B -3(5)
C25B C26B C27B C28B 0(5)
C24B C23B C28B C27B -2(4)
C22B C23B C28B C27B 179(2)
C26B C27B C28B C23B 3(4)
C17B Ir1B N31B N32B -86.8(18)
C37B Ir1B N31B N32B 174.8(19)
N51B Ir1B N31B N32B 89.7(18)
N11B Ir1B N31B N32B -9.3(19)
Cl1B Ir1B N31B N32B 171(4)
C17B Ir1B N31B C35B 104.4(15)
C37B Ir1B N31B C35B 6.0(14)
N51B Ir1B N31B C35B -79.1(14)
N11B Ir1B N31B C35B -178.2(13)
Cl1B Ir1B N31B C35B 2(7)
C35B N31B N32B N33B -4(2)
Ir1B N31B N32B N33B -172.5(13)
N31B N32B N33B C34B 3(2)
N31B N32B N33B C42B 175.8(19)
N32B N33B C34B C35B -1(2)
C42B N33B C34B C35B -173(2)
N33B C34B C35B C36B 178(3)
N33B C34B C35B N31B -1(2)
N32B N31B C35B C36B -175.6(18)
Ir1B N31B C35B C36B -5(2)
N32B N31B C35B C34B 4(2)
Ir1B N31B C35B C34B 174.1(13)
C34B C35B C36B C41B -2(5)
N31B C35B C36B C41B 177(2)
C34B C35B C36B C37B -178(3)
N31B C35B C36B C37B 0(3)
C41B C36B C37B C38B 3(3)
C35B C36B C37B C38B -179.8(19)
C41B C36B C37B Ir1B -171.9(18)
C35B C36B C37B Ir1B 5(2)
C17B Ir1B C37B C38B 90(2)
N31B Ir1B C37B C38B 180(2)
N51B Ir1B C37B C38B -93.2(19)
N11B Ir1B C37B C38B 94(10)
Cl1B Ir1B C37B C38B -0.7(19)
C17B Ir1B C37B C36B -95.6(16)
N31B Ir1B C37B C36B -6.2(16)
N51B Ir1B C37B C36B 80.9(16)
N11B Ir1B C37B C36B -92(10)
Cl1B Ir1B C37B C36B 173.4(15)
C36B C37B C38B C39B 0(3)
Ir1B C37B C38B C39B 174.2(18)
C37B C38B C39B F39B 180(2)
C37B C38B C39B C40B -1(4)
F39B C39B C40B C41B 179(2)
C38B C39B C40B C41B 0(4)
C39B C40B C41B F41B -179(2)
C39B C40B C41B C36B 3(4)
C35B C36B C41B C40B 178(2)
C37B C36B C41B C40B -5(4)
C35B C36B C41B F41B 0(4)
C37B C36B C41B F41B 177(2)
C34B N33B C42B C43B 107(3)
N32B N33B C42B C43B -64(3)
N33B C42B C43B C44B 125(2)
N33B C42B C43B C48B -51(3)
C48B C43B C44B C45B 0(4)
C42B C43B C44B C45B -176(3)
C43B C44B C45B C46B 1(5)
C44B C45B C46B C47B 0(5)
C45B C46B C47B C48B -1(4)
C46B C47B C48B C43B 2(4)
C44B C43B C48B C47B -1(4)
C42B C43B C48B C47B 175(2)
C17B Ir1B N51B C52B 70(16)
C37B Ir1B N51B C52B -61(12)
N31B Ir1B N51B C52B 19(12)
N11B Ir1B N51B C52B 118(12)
Cl1B Ir1B N51B C52B -156(12)
Ir1B N51B C52B C53B 49(34)
C101 C102 O103 C104 -177(4)
C102 O103 C104 C105 -166(3)
